data_4122428
loop_
_publ_author_name
'Zhao, Chongchao'
'Glass, Elliot N.'
'Chica, Bryant'
'Musaev, Djamaladdin G.'
'Sumliner, Jordan M.'
'Dyer, R. Brian'
'Lian, Tianquan'
'Hill, Craig L.'

_publ_section_title
;
 All-Inorganic Networks and Tetramer Based on Tin(II)-Containing
 Polyoxometalates: Tuning Structural and Spectral Properties with
 Lone-Pairs.
;
_journal_issue 34
_journal_name_full 'Journal of the American Chemical Society'
_journal_page_first 12085
_journal_paper_doi 10.1021/ja5060127
_journal_volume 136
_journal_year 2014
_chemical_formula_moiety 'Na9 O77.50 Sb2 Sn6 W18'
_chemical_formula_sum 'Na9 O77.5 Sb2 Sn6 W18'
_chemical_formula_weight 5711.85
_chemical_name_systematic
; 
 ? 
;
_space_group_IT_number 166
_symmetry_cell_setting trigonal
_symmetry_space_group_name_Hall '-R 3 2"'
_symmetry_space_group_name_H-M 'R -3 m :H'
_atom_sites_solution_hydrogens none
_atom_sites_solution_primary direct
_atom_sites_solution_secondary difmap
_audit_creation_method SHELXL-97
_cell_angle_alpha 90.00
_cell_angle_beta 90.00
_cell_angle_gamma 120.00
_cell_formula_units_Z 6
_cell_length_a 17.778(3)
_cell_length_b 17.778(3)
_cell_length_c 45.221(13)
_cell_measurement_reflns_used 1881
_cell_measurement_temperature 293(2)
_cell_measurement_theta_max 28.08
_cell_measurement_theta_min 2.23
_cell_volume 12378(5)
_computing_cell_refinement 'Bruker SMART'
_computing_data_collection 'Bruker SMART'
_computing_data_reduction 'Bruker SAINT'
_computing_molecular_graphics 'Bruker SHELXTL'
_computing_publication_material 'Bruker SHELXTL'
_computing_structure_refinement 'SHELXL-97 (Sheldrick, 1997)'
_computing_structure_solution 'SHELXS-97 (Sheldrick, 1990)'
_diffrn_ambient_temperature 293(2)
_diffrn_measured_fraction_theta_full 1.000
_diffrn_measured_fraction_theta_max 1.000
_diffrn_measurement_device_type 'CCD area detector'
_diffrn_measurement_method 'phi and omega scans'
_diffrn_radiation_monochromator graphite
_diffrn_radiation_source 'fine-focus sealed tube'
_diffrn_radiation_type MoK\a
_diffrn_radiation_wavelength 0.71073
_diffrn_reflns_av_R_equivalents 0.1171
_diffrn_reflns_av_sigmaI/netI 0.0873
_diffrn_reflns_limit_h_max 22
_diffrn_reflns_limit_h_min -22
_diffrn_reflns_limit_k_max 20
_diffrn_reflns_limit_k_min -20
_diffrn_reflns_limit_l_max 57
_diffrn_reflns_limit_l_min -19
_diffrn_reflns_number 12880
_diffrn_reflns_theta_full 27.10
_diffrn_reflns_theta_max 27.10
_diffrn_reflns_theta_min 1.35
_exptl_absorpt_coefficient_mu 27.546
_exptl_absorpt_correction_T_max 0.5546
_exptl_absorpt_correction_T_min 0.2124
_exptl_absorpt_correction_type integration
_exptl_absorpt_process_details xprep
_exptl_crystal_colour red
_exptl_crystal_density_diffrn 4.598
_exptl_crystal_density_method 'not measured'
_exptl_crystal_description block
_exptl_crystal_F_000 14718
_exptl_crystal_size_max 0.179
_exptl_crystal_size_mid 0.081
_exptl_crystal_size_min 0.056
_refine_diff_density_max 5.875
_refine_diff_density_min -4.457
_refine_diff_density_rms 0.691
_refine_ls_extinction_method none
_refine_ls_goodness_of_fit_ref 0.998
_refine_ls_hydrogen_treatment undef
_refine_ls_matrix_type full
_refine_ls_number_parameters 202
_refine_ls_number_reflns 3350
_refine_ls_number_restraints 0
_refine_ls_restrained_S_all 0.998
_refine_ls_R_factor_all 0.1204
_refine_ls_R_factor_gt 0.0680
_refine_ls_shift/su_max 0.000
_refine_ls_shift/su_mean 0.000
_refine_ls_structure_factor_coef Fsqd
_refine_ls_weighting_details 'calc w=1/[\s^2^(Fo^2^)+(0.1330P)^2^+0.0000P] where P=(Fo^2^+2Fc^2^)/3'
_refine_ls_weighting_scheme calc
_refine_ls_wR_factor_gt 0.1841
_refine_ls_wR_factor_ref 0.2252
_reflns_number_gt 1923
_reflns_number_total 3350
_reflns_threshold_expression >2sigma(I)
_cod_data_source_file ja5060127_si_002.cif
_cod_data_source_block 3
_cod_depositor_comments 'Adding full bibliography for 4122426--4122428.cif.'
_cod_original_sg_symbol_H-M R-3m
_cod_original_formula_sum 'Na9 O77.50 Sb2 Sn6 W18'
_cod_database_code 4122428

loop_
_symmetry_equiv_pos_as_xyz
'x, y, z'
'-y, x-y, z'
'-x+y, -x, z'
'y, x, -z'
'-x, -x+y, -z'
'x-y, -y, -z'
'x+2/3, y+1/3, z+1/3'
'-y+2/3, x-y+1/3, z+1/3'
'-x+y+2/3, -x+1/3, z+1/3'
'y+2/3, x+1/3, -z+1/3'
'-x+2/3, -x+y+1/3, -z+1/3'
'x-y+2/3, -y+1/3, -z+1/3'
'x+1/3, y+2/3, z+2/3'
'-y+1/3, x-y+2/3, z+2/3'
'-x+y+1/3, -x+2/3, z+2/3'
'y+1/3, x+2/3, -z+2/3'
'-x+1/3, -x+y+2/3, -z+2/3'
'x-y+1/3, -y+2/3, -z+2/3'
'-x, -y, -z'
'y, -x+y, -z'
'x-y, x, -z'
'-y, -x, z'
'x, x-y, z'
'-x+y, y, z'
'-x+2/3, -y+1/3, -z+1/3'
'y+2/3, -x+y+1/3, -z+1/3'
'x-y+2/3, x+1/3, -z+1/3'
'-y+2/3, -x+1/3, z+1/3'
'x+2/3, x-y+1/3, z+1/3'
'-x+y+2/3, y+1/3, z+1/3'
'-x+1/3, -y+2/3, -z+2/3'
'y+1/3, -x+y+2/3, -z+2/3'
'x-y+1/3, x+2/3, -z+2/3'
'-y+1/3, -x+2/3, z+2/3'
'x+1/3, x-y+2/3, z+2/3'
'-x+y+1/3, y+2/3, z+2/3'

loop_
_atom_site_label
_atom_site_type_symbol
_atom_site_fract_x
_atom_site_fract_y
_atom_site_fract_z
_atom_site_U_iso_or_equiv
_atom_site_adp_type
_atom_site_occupancy
_atom_site_symmetry_multiplicity
_atom_site_calc_flag
_atom_site_refinement_flags
W1 W 0.00790(6) 0.20330(6) 0.12825(2) 0.0249(3) Uani 1 1 d .
W2 W 0.06937(4) 0.13874(8) 0.06893(3) 0.0263(4) Uani 1 2 d S
W3 W -0.00575(7) 0.19562(7) 0.26485(2) 0.0360(3) Uani 1 1 d .
W4 W -0.06916(7) 0.06916(7) 0.32407(4) 0.0600(6) Uani 1 2 d S
Sb1 Sb 0.0000 1.0000 0.24981(8) 0.0262(8) Uani 1 6 d S
Sb2 Sb 0.0000 0.0000 0.14348(9) 0.0225(8) Uani 1 6 d S
Sn1 Sn -0.11881(7) 0.11881(7) 0.19641(5) 0.0275(5) Uani 1 2 d S
Sn2 Sn 0.11847(7) 0.23693(14) 0.19638(6) 0.0314(6) Uani 1 2 d S
O1 O 0.1337(6) 0.2674(12) 0.1335(4) 0.021(5) Uani 1 2 d S
O2 O -0.0014(9) 0.1624(10) 0.1675(3) 0.025(3) Uani 1 1 d .
O3 O -0.1079(6) 0.1079(6) 0.1223(5) 0.026(5) Uani 1 2 d S
O4 O -0.0136(9) 0.2866(9) 0.1322(4) 0.025(3) Uani 1 1 d .
O5 O 0.0296(9) 0.2108(10) 0.0861(4) 0.031(4) Uani 1 1 d .
O6 O 0.0982(14) 0.0491(7) 0.0666(5) 0.028(5) Uani 1 2 d S
O7 O 0.0881(8) 0.1761(16) 0.0328(5) 0.038(6) Uani 1 2 d S
O8 O 0.0000(9) 0.1628(9) 0.2250(3) 0.025(3) Uani 1 1 d .
O9 O -0.1320(10) 0.1320(10) 0.2595(6) 0.062(9) Uani 1 2 d S
O10 O 0.1079(9) 0.2157(18) 0.2706(6) 0.049(7) Uani 1 2 d S
O11 O 0.0125(13) 0.2971(11) 0.2620(4) 0.049(5) Uani 1 1 d .
O12 O -0.0264(17) 0.1855(16) 0.3061(5) 0.074(7) Uani 1 1 d .
O13 O 0.0532(6) 0.1064(12) 0.1187(4) 0.019(4) Uiso 1 2 d S
O14 O 0.0490(15) 0.098(3) 0.3263(9) 0.062(13) Uani 1 2 d S
O15 O -0.0927(15) 0.0927(15) 0.3604(9) 0.098(13) Uani 1 2 d S
O16 O -0.0525(11) 1.0525(11) 0.2740(6) 0.062(9) Uani 1 2 d S
O17 O 0.2560(18) 0.1280(9) 0.0306(6) 0.050(7) Uani 1 2 d S
O18 O 0.2717(16) 0.3402(16) 0.0265(6) 0.082(8) Uani 1 1 d .
O1W O 0.157(3) 0.5785(17) 0.0706(11) 0.012(11) Uiso 0.33 2 d SP
O2W O 0.120(4) 0.454(4) 0.1667 0.036(17) Uiso 0.33 2 d SP
O3W O 0.3333 0.6667 0.079(3) 0.08(3) Uiso 0.50 6 d SP
Na1 Na 0.110(3) 0.470(2) 0.2299(11) 0.123(15) Uani 0.50 1 d P
Na2 Na 0.2105(12) 0.2105(12) 0.0000 0.067(5) Uani 1 2 d S
Na3 Na 0.0694(5) 0.1387(9) 0.3309(4) 0.017(3) Uani 1 2 d S

loop_
_atom_site_aniso_label
_atom_site_aniso_U_11
_atom_site_aniso_U_22
_atom_site_aniso_U_33
_atom_site_aniso_U_23
_atom_site_aniso_U_13
_atom_site_aniso_U_12
W1 0.0204(5) 0.0181(5) 0.0386(6) 0.0018(4) 0.0012(4) 0.0114(4)
W2 0.0227(5) 0.0224(7) 0.0336(8) 0.0043(6) 0.0021(3) 0.0112(3)
W3 0.0377(6) 0.0299(6) 0.0434(7) -0.0060(4) 0.0078(5) 0.0190(5)
W4 0.0707(10) 0.0707(10) 0.0414(10) -0.0064(4) 0.0064(4) 0.0376(11)
Sb1 0.0221(12) 0.0221(12) 0.035(2) 0.000 0.000 0.0110(6)
Sb2 0.0150(10) 0.0150(10) 0.038(2) 0.000 0.000 0.0075(5)
Sn1 0.0196(8) 0.0196(8) 0.0443(14) -0.0009(5) 0.0009(5) 0.0105(9)
Sn2 0.0247(9) 0.0224(12) 0.0463(15) -0.0045(10) -0.0022(5) 0.0112(6)
O1 0.029(9) 0.007(9) 0.019(11) -0.001(8) 0.000(4) 0.004(5)
O2 0.017(8) 0.026(8) 0.036(9) -0.001(7) 0.002(6) 0.014(7)
O3 0.027(9) 0.027(9) 0.032(12) -0.006(5) 0.006(5) 0.019(10)
O4 0.015(7) 0.019(8) 0.046(10) 0.001(7) 0.003(7) 0.011(6)
O5 0.015(8) 0.023(8) 0.051(11) -0.007(7) -0.004(7) 0.007(6)
O6 0.029(12) 0.029(9) 0.026(12) 0.003(5) 0.005(10) 0.015(6)
O7 0.036(10) 0.041(15) 0.039(14) 0.006(11) 0.003(6) 0.021(8)
O8 0.016(7) 0.026(8) 0.029(8) -0.007(7) 0.007(6) 0.009(6)
O9 0.075(16) 0.075(16) 0.041(17) -0.020(7) 0.020(7) 0.042(18)
O10 0.053(12) 0.060(18) 0.037(15) -0.017(13) -0.008(7) 0.030(9)
O11 0.056(12) 0.037(10) 0.052(12) -0.023(9) -0.012(10) 0.022(10)
O12 0.12(2) 0.082(17) 0.048(14) 0.009(12) 0.029(14) 0.074(16)
O14 0.063(16) 0.12(4) 0.021(16) -0.02(3) -0.008(13) 0.06(2)
O15 0.082(18) 0.082(18) 0.10(3) -0.009(14) 0.009(14) 0.02(2)
O16 0.056(13) 0.056(13) 0.046(18) 0.000(8) 0.000(8) 0.007(16)
O17 0.058(18) 0.054(13) 0.037(16) -0.007(6) -0.014(13) 0.029(9)
O18 0.067(16) 0.074(18) 0.10(2) -0.019(15) -0.041(14) 0.034(14)
Na1 0.11(3) 0.06(2) 0.18(4) -0.06(2) -0.02(3) 0.028(19)
Na2 0.078(10) 0.078(10) 0.049(11) -0.006(4) 0.006(4) 0.042(11)
Na3 0.021(5) 0.018(7) 0.011(8) 0.000(6) 0.000(3) 0.009(4)

loop_
_atom_type_symbol
_atom_type_description
_atom_type_scat_dispersion_real
_atom_type_scat_dispersion_imag
_atom_type_scat_source
Li Li -0.0003 0.0001 'International Tables Vol C Tables 4.2.6.8 and 6.1.1.4'
Na Na 0.0362 0.0249 'International Tables Vol C Tables 4.2.6.8 and 6.1.1.4'
O O 0.0106 0.0060 'International Tables Vol C Tables 4.2.6.8 and 6.1.1.4'
Sb Sb -0.5866 1.5461 'International Tables Vol C Tables 4.2.6.8 and 6.1.1.4'
Sn Sn -0.6537 1.4246 'International Tables Vol C Tables 4.2.6.8 and 6.1.1.4'
W W -0.8490 6.8722 'International Tables Vol C Tables 4.2.6.8 and 6.1.1.4'

loop_
_geom_angle_atom_site_label_1
_geom_angle_atom_site_label_2
_geom_angle_atom_site_label_3
_geom_angle
_geom_angle_site_symmetry_1
_geom_angle_site_symmetry_3
O4 W1 O2 102.8(7) . .
O4 W1 O3 100.0(8) . .
O2 W1 O3 86.7(8) . .
O4 W1 O5 99.5(7) . .
O2 W1 O5 157.6(6) . .
O3 W1 O5 90.7(8) . .
O4 W1 O1 99.7(7) . .
O2 W1 O1 88.0(7) . .
O3 W1 O1 160.3(7) . .
O5 W1 O1 87.0(7) . .
O4 W1 O13 171.5(7) . .
O2 W1 O13 83.2(7) . .
O3 W1 O13 86.2(7) . .
O5 W1 O13 74.4(7) . .
O1 W1 O13 74.3(6) . .
O7 W2 O6 100.8(9) . 2
O7 W2 O6 100.8(9) . .
O6 W2 O6 86.8(13) 2 .
O7 W2 O5 101.0(8) . 24
O6 W2 O5 158.1(8) 2 24
O6 W2 O5 87.6(8) . 24
O7 W2 O5 101.0(8) . .
O6 W2 O5 87.6(8) 2 .
O6 W2 O5 158.1(8) . .
O5 W2 O5 89.7(9) 24 .
O7 W2 O13 173.1(10) . .
O6 W2 O13 84.2(7) 2 .
O6 W2 O13 84.2(7) . .
O5 W2 O13 74.2(6) 24 .
O5 W2 O13 74.2(6) . .
O11 W3 O10 101.3(11) . .
O11 W3 O12 95.9(9) . .
O10 W3 O12 91.1(11) . .
O11 W3 O8 104.1(8) . .
O10 W3 O8 88.5(9) . .
O12 W3 O8 159.6(8) . .
O11 W3 O9 99.3(11) . .
O10 W3 O9 159.4(12) . .
O12 W3 O9 87.5(11) . .
O8 W3 O9 85.8(8) . .
O11 W3 O16 169.3(10) . 1_545
O10 W3 O16 86.8(11) . 1_545
O12 W3 O16 76.7(10) . 1_545
O8 W3 O16 82.9(9) . 1_545
O9 W3 O16 72.9(10) . 1_545
O11 W3 Na3 117.8(7) . .
O10 W3 Na3 55.1(9) . .
O12 W3 Na3 40.6(7) . .
O8 W3 Na3 127.6(5) . .
O9 W3 Na3 114.7(9) . .
O16 W3 Na3 61.2(7) 1_545 .
O15 W4 O14 104.0(15) . 2
O15 W4 O14 104.0(15) . .
O14 W4 O14 87(3) 2 .
O15 W4 O12 98.3(12) . .
O14 W4 O12 157.7(13) 2 .
O14 W4 O12 86.8(15) . .
O15 W4 O12 98.3(12) . 22
O14 W4 O12 86.8(15) 2 22
O14 W4 O12 157.7(13) . 22
O12 W4 O12 90.9(16) . 22
O15 W4 Na3 93.9(8) . 2
O14 W4 Na3 17.3(11) 2 2
O14 W4 Na3 103.1(14) . 2
O12 W4 Na3 162.0(9) . 2
O12 W4 Na3 74.2(9) 22 2
O15 W4 O16 168.9(17) . 1_545
O14 W4 O16 83.9(13) 2 1_545
O14 W4 O16 83.9(13) . 1_545
O12 W4 O16 74.2(8) . 1_545
O12 W4 O16 74.2(8) 22 1_545
Na3 W4 O16 91.8(6) 2 1_545
O16 Sb1 O16 91.6(13) 3_465 .
O16 Sb1 O16 91.6(13) 3_465 2_675
O16 Sb1 O16 91.6(13) . 2_675
O13 Sb2 O13 91.3(8) 3 .
O13 Sb2 O13 91.3(8) 3 2
O13 Sb2 O13 91.3(8) . 2
O2 Sn1 O2 79.1(8) 22 .
O2 Sn1 O8 118.9(5) 22 .
O2 Sn1 O8 70.6(5) . .
O2 Sn1 O8 70.6(5) 22 22
O2 Sn1 O8 118.9(5) . 22
O8 Sn1 O8 79.8(8) . 22
O8 Sn2 O8 80.0(8) 24 .
O8 Sn2 O2 70.1(5) 24 24
O8 Sn2 O2 119.3(6) . 24
O8 Sn2 O2 119.3(6) 24 .
O8 Sn2 O2 70.1(5) . .
O2 Sn2 O2 80.3(7) 24 .
W1 O1 W1 117.3(9) . 24
W1 O2 Sn1 124.4(7) . .
W1 O2 Sn2 116.0(7) . .
Sn1 O2 Sn2 107.7(6) . .
W1 O3 W1 155.2(13) . 22
W2 O5 W1 118.9(9) . .
W2 O6 W2 152.3(12) 3 .
W2 O7 Na2 130.1(4) . 21
W2 O7 Na2 130.1(4) . .
Na2 O7 Na2 99.8(9) 21 .
W3 O8 Sn2 122.7(7) . .
W3 O8 Sn1 117.6(6) . .
Sn2 O8 Sn1 108.2(6) . .
W3 O9 W3 119.0(16) . 22
W3 O10 W3 155.2(15) . 24
W3 O10 Na3 93.5(9) . .
W3 O10 Na3 93.5(9) 24 .
W3 O12 W4 117.2(11) . .
Sb2 O13 W1 115.7(6) . 24
Sb2 O13 W1 115.7(6) . .
W1 O13 W1 94.0(7) 24 .
Sb2 O13 W2 136.8(10) . .
W1 O13 W2 92.5(6) 24 .
W1 O13 W2 92.5(6) . .
W4 O14 W4 152(2) 3 .
W4 O15 Na3 47.9(8) . 2
W4 O15 Na3 47.9(8) . .
Na3 O15 Na3 79.4(12) 2 .
Sb1 O16 W3 115.9(9) . 22_565
Sb1 O16 W3 115.9(9) . 1_565
W3 O16 W3 95.2(13) 22_565 1_565
Sb1 O16 W4 136.8(17) . 1_565
W3 O16 W4 91.9(10) 22_565 1_565
W3 O16 W4 91.9(10) 1_565 1_565
Na2 O17 Na2 100.7(11) 20 .
Na1 O1W Na1 111(3) 10_455 26_455
Na1 O2W Na1 178(3) 10_455 .
O1W Na1 O2W 117.8(19) 27 .
O1W Na1 Na1 108.0(12) 27 23_565
O2W Na1 Na1 97.4(10) . 23_565
O18 Na2 O18 86.4(15) . 4
O18 Na2 O17 100.0(8) . .
O18 Na2 O17 91.4(9) 4 .
O18 Na2 O17 91.4(9) . 21
O18 Na2 O17 100.0(8) 4 21
O17 Na2 O17 164.5(15) . 21
O18 Na2 O7 167.9(12) . 20
O18 Na2 O7 81.5(9) 4 20
O17 Na2 O7 79.6(7) . 20
O17 Na2 O7 91.6(9) 21 20
O18 Na2 O7 81.5(9) . .
O18 Na2 O7 167.9(12) 4 .
O17 Na2 O7 91.6(9) . .
O17 Na2 O7 79.6(7) 21 .
O7 Na2 O7 110.5(15) 20 .
O18 Na2 Na2 139.2(6) . 20
O18 Na2 Na2 88.4(7) 4 20
O17 Na2 Na2 39.6(5) . 20
O17 Na2 Na2 129.4(8) 21 20
O7 Na2 Na2 40.1(4) 20 20
O7 Na2 Na2 101.3(6) . 20
O18 Na2 Na2 88.4(7) . 21
O18 Na2 Na2 139.2(6) 4 21
O17 Na2 Na2 129.4(8) . 21
O17 Na2 Na2 39.6(5) 21 21
O7 Na2 Na2 101.3(6) 20 21
O7 Na2 Na2 40.1(4) . 21
Na2 Na2 Na2 120.0 20 21
W4 Na3 O12 49.8(6) 3 24
W4 Na3 O15 38.2(7) 3 3
O12 Na3 O15 63.5(11) 24 3
W4 Na3 O15 132.4(10) 3 .
O12 Na3 O15 177.4(10) 24 .
O15 Na3 O15 117.1(19) 3 .
W4 Na3 O10 93.9(6) 3 .
O12 Na3 O10 58.3(6) 24 .
O15 Na3 O10 121.3(9) 3 .
O15 Na3 O10 121.3(9) . .
W4 Na3 W3 116.0(6) 3 .
O12 Na3 W3 89.5(7) 24 .
O15 Na3 W3 150.9(10) 3 .
O15 Na3 W3 90.3(9) . .
O10 Na3 W3 31.36(19) . .
W4 Na3 W3 64.3(4) 3 24
O12 Na3 W3 29.5(5) 24 24
O15 Na3 W3 90.3(9) 3 24
O15 Na3 W3 150.9(10) . 24
O10 Na3 W3 31.36(19) . 24
W3 Na3 W3 61.2(3) . 24
W4 Na3 Na3 89.9(3) 3 2
O12 Na3 Na3 132.3(7) 24 2
O15 Na3 Na3 102.4(7) 3 2
O15 Na3 Na3 50.3(6) . 2
O10 Na3 Na3 110.2(5) . 2
W3 Na3 Na3 87.4(2) . 2
W3 Na3 Na3 117.7(2) 24 2
W4 Na3 Na3 30.9(4) 3 3
O12 Na3 Na3 80.0(7) 24 3
O15 Na3 Na3 50.3(6) 3 3
O15 Na3 Na3 102.4(7) . 3
O10 Na3 Na3 110.2(5) . 3
W3 Na3 Na3 117.7(2) . 3
W3 Na3 Na3 87.4(2) 24 3
Na3 Na3 Na3 60.000(1) 2 3

loop_
_geom_bond_atom_site_label_1
_geom_bond_atom_site_label_2
_geom_bond_distance
_geom_bond_site_symmetry_2
W1 O4 1.714(14) .
W1 O2 1.892(15) .
W1 O3 1.922(5) .
W1 O5 1.934(18) .
W1 O1 1.952(10) .
W1 O13 2.278(13) .
W2 O7 1.73(2) .
W2 O6 1.905(5) 2
W2 O6 1.905(5) .
W2 O5 1.910(16) 24
W2 O5 1.910(16) .
W2 O13 2.306(19) .
W3 O11 1.672(18) .
W3 O10 1.885(6) .
W3 O12 1.89(2) .
W3 O8 1.912(14) .
W3 O9 1.959(17) .
W3 O16 2.28(2) 1_545
W3 Na3 3.615(16) .
W4 O15 1.79(4) .
W4 O14 1.900(10) 2
W4 O14 1.900(10) .
W4 O12 1.99(2) .
W4 O12 1.99(2) 22
W4 Na3 2.155(7) 2
W4 O16 2.32(3) 1_545
Sb1 O16 1.95(3) 3_465
Sb1 O16 1.95(3) .
Sb1 O16 1.95(3) 2_675
Sb2 O13 1.984(19) 3
Sb2 O13 1.984(19) .
Sb2 O13 1.984(19) 2
Sn1 O2 2.248(14) 22
Sn1 O2 2.248(14) .
Sn1 O8 2.257(15) .
Sn1 O8 2.257(15) 22
Sn2 O8 2.252(14) 24
Sn2 O8 2.252(14) .
Sn2 O2 2.276(15) 24
Sn2 O2 2.276(15) .
O1 W1 1.952(10) 24
O3 W1 1.922(5) 22
O6 W2 1.905(5) 3
O7 Na2 2.445(19) 21
O7 Na2 2.445(19) .
O9 W3 1.959(17) 22
O10 W3 1.885(6) 24
O10 Na3 2.97(3) .
O13 W1 2.278(13) 24
O14 W4 1.900(10) 3
O15 Na3 2.90(3) 2
O15 Na3 2.90(3) .
O16 W3 2.28(2) 22_565
O16 W3 2.28(2) 1_565
O16 W4 2.32(3) 1_565
O17 Na2 2.430(16) 20
O17 Na2 2.430(16) .
O18 Na2 2.33(3) .
O1W Na1 2.68(5) 10_455
O1W Na1 2.68(5) 26_455
O2W Na1 2.89(5) 10_455
O2W Na1 2.89(5) .
Na1 O1W 2.68(5) 27
Na1 Na1 3.04(7) 23_565
Na2 O18 2.33(3) 4
Na2 O17 2.430(16) 21
Na2 O7 2.445(19) 20
Na2 Na2 3.74(2) 20
Na2 Na2 3.74(2) 21
Na3 W4 2.155(7) 3
Na3 O12 2.50(3) 24
Na3 O15 2.90(3) 3
Na3 W3 3.615(16) 24
Na3 Na3 3.70(2) 2
Na3 Na3 3.70(2) 3
